data_8100762
loop_
_publ_author_name
'Ye, Ming-De'
'Hu, Mao-Lin'
'Ye, Cai-Ping'

_publ_section_title
;
Crystal structure of 2-aminopyrimidin-1-ium perchlorate, (C~4~H~6~N~3~) 
&#x00B7; (ClO~4~)
;
_journal_issue 4
_journal_name_full 'Zeitschrift f\"ur Kristallographie - New Crystal Structures'
_journal_page_first 501
_journal_page_last 502
_journal_volume 217
_journal_year 2002
_chemical_formula_structural '(C4 H5 N3) . (HClO4)'
_chemical_formula_sum 'C4 H6 Cl N3 O4'
_chemical_formula_weight 195.57
_space_group_IT_number 14
_symmetry_cell_setting monoclinic
_symmetry_space_group_name_Hall '-P 2yn'
_symmetry_space_group_name_H-M 'P 1 21/n 1'
_cell_angle_alpha 90.00
_cell_angle_beta 94.002(4)
_cell_angle_gamma 90.00
_cell_formula_units_Z 4
_cell_length_a 5.3827(16)
_cell_length_b 9.172(3)
_cell_length_c 15.211(4)
_cell_measurement_temperature 298(2)
_cell_volume 749.1(4)
_diffrn_ambient_temperature 298(2)
_exptl_crystal_density_diffrn 1.734
_cod_depositor_comments
;
The following automatic conversions were performed:
'_symmetry_cell_setting' value 'Monoclinic' changed to 'monoclinic'
according to '/home/saulius/struct/CIF-dictionaries/cif_core.dic'
dictionary named 'cif_core.dic' version 2.4.1 from 2010-06-29.

Automatic conversion script
Id: cif_fix_enum 1527 2010-12-29 10:47:43Z saulius 
;
_cod_original_sg_symbol_H-M 'P 21/n'
_cod_database_code 8100762

loop_
_symmetry_equiv_pos_as_xyz
'x, y, z'
'-x+1/2, y+1/2, -z+1/2'
'-x, -y, -z'
'x-1/2, -y-1/2, z-1/2'

loop_
_atom_site_label
_atom_site_type_symbol
_atom_site_fract_x
_atom_site_fract_y
_atom_site_fract_z
_atom_site_U_iso_or_equiv
_atom_site_adp_type
_atom_site_occupancy
_atom_site_symmetry_multiplicity
_atom_site_Wyckoff_symbol
_atom_site_calc_flag
_atom_site_refinement_flags
_atom_site_disorder_assembly
_atom_site_disorder_group
Cl1 Cl 0.54648(10) 0.38161(7) 0.18737(3) 0.0378(2) Uani 1 4 e d . . .
N1 N 1.0242(4) 0.2297(2) 1.03845(13) 0.0377(5) Uani 1 4 e d . . .
N2 N 0.6798(3) 0.1427(2) 0.95102(13) 0.0357(5) Uani 1 4 e d . . .
N3 N 0.7730(5) 0.0480(2) 1.08951(14) 0.0433(5) Uani 1 4 e d . . .
O1 O 0.5639(4) 0.4312(3) 0.09860(12) 0.0622(6) Uani 1 4 e d . . .
O2 O 0.7839(3) 0.3377(3) 0.22433(14) 0.0668(6) Uani 1 4 e d . . .
O3 O 0.4468(4) 0.4934(2) 0.23985(14) 0.0657(6) Uani 1 4 e d . . .
O4 O 0.3792(4) 0.2587(2) 0.18561(12) 0.0544(5) Uani 1 4 e d . . .
C1 C 0.8243(4) 0.1402(2) 1.02700(15) 0.0324(5) Uani 1 4 e d . . .
C2 C 0.7409(5) 0.2338(3) 0.88900(16) 0.0402(6) Uani 1 4 e d . . .
C3 C 0.9476(5) 0.3265(3) 0.89748(18) 0.0429(6) Uani 1 4 e d . . .
C4 C 1.0879(4) 0.3221(3) 0.97430(17) 0.0412(6) Uani 1 4 e d . . .
H1 H 1.113(5) 0.233(3) 1.091(2) 0.051(8) Uiso 1 4 e d . . .
H2 H 0.622(5) 0.235(3) 0.8363(19) 0.053(8) Uiso 1 4 e d . . .
H3 H 0.985(5) 0.388(3) 0.8547(19) 0.046(7) Uiso 1 4 e d . . .
H4 H 1.225(5) 0.375(3) 0.9879(18) 0.041(7) Uiso 1 4 e d . . .
H5 H 0.852(5) 0.053(3) 1.1415(18) 0.035(7) Uiso 1 4 e d . . .
H6 H 0.631(6) -0.001(3) 1.0811(19) 0.050(8) Uiso 1 4 e d . . .

loop_
_atom_site_aniso_label
_atom_site_aniso_U_11
_atom_site_aniso_U_22
_atom_site_aniso_U_33
_atom_site_aniso_U_23
_atom_site_aniso_U_13
_atom_site_aniso_U_12
Cl1 0.0346(3) 0.0457(4) 0.0323(4) -0.0013(2) -0.0034(2) -0.0012(2)
N1 0.0363(10) 0.0436(11) 0.0321(10) -0.0056(9) -0.0045(8) 0.0000(8)
N2 0.0331(10) 0.0427(11) 0.0310(10) -0.0003(8) -0.0007(8) -0.0023(8)
N3 0.0486(13) 0.0495(13) 0.0311(11) 0.0029(9) -0.0024(10) -0.0049(10)
O1 0.0642(13) 0.0842(16) 0.0381(11) 0.0124(10) 0.0014(9) -0.0183(11)
O2 0.0381(10) 0.0878(16) 0.0718(15) 0.0016(12) -0.0159(9) 0.0061(11)
O3 0.0813(15) 0.0618(13) 0.0521(12) -0.0171(10) -0.0101(10) 0.0210(11)
O4 0.0550(11) 0.0612(13) 0.0460(11) 0.0039(9) -0.0029(8) -0.0183(9)
C1 0.0316(11) 0.0351(12) 0.0310(11) -0.0060(9) 0.0044(9) 0.0041(9)
C2 0.0385(13) 0.0484(14) 0.0330(12) 0.0001(10) -0.0021(10) -0.0015(10)
C3 0.0441(14) 0.0459(14) 0.0388(13) 0.0069(11) 0.0036(11) -0.0058(11)
C4 0.0337(12) 0.0424(14) 0.0474(14) -0.0052(11) 0.0023(10) -0.0049(10)

loop_
_geom_bond_atom_site_label_1
_geom_bond_atom_site_label_2
_geom_bond_distance
_geom_bond_site_symmetry_2
_geom_bond_publ_flag
Cl1 O2 1.4184(19) . ?
Cl1 O3 1.427(2) . ?
Cl1 O1 1.4341(19) . ?
Cl1 O4 1.442(2) . ?
N1 C4 1.355(3) . ?
N1 C1 1.355(3) . ?
N2 C2 1.319(3) . ?
N2 C1 1.348(3) . ?
N3 C1 1.316(3) . ?
C2 C3 1.399(4) . ?
C3 C4 1.347(4) . ?

loop_
_cod_related_entry_id
_cod_related_entry_database
_cod_related_entry_code
1 ChemSpider 21122350
